data_7004722
loop_
_publ_author_name
'Jones, Leigh F.'
'Inglis, Ross'
'Cochrane, Martyn E.'
'Mason, Kevin'
'Collins, Anna'
'Parsons, Simon'
'Perlepes, Spyros P.'
'Brechin, Euan K.'

_publ_section_title
;
 New structural types and different oxidation levels in the family of
 Mn6-oxime single-molecule magnets
;
_journal_issue 44
_journal_name_full 'Dalton Transactions'
_journal_page_first 6205
_journal_page_last 6210
_journal_paper_doi 10.1039/b811143j
_journal_year 2008
_chemical_compound_source 'Kevin Mason, KM97'
_chemical_formula_moiety 'C60 H74 Mn6 N6 O20, 2(C H4 O)'
_chemical_formula_sum 'C62 H82 Mn6 N6 O22'
_chemical_formula_weight 1592.93
_space_group_IT_number 2
_symmetry_cell_setting triclinic
_symmetry_space_group_name_Hall '-P 1'
_symmetry_space_group_name_H-M 'P -1'
_atom_sites_solution_hydrogens geom
_atom_sites_solution_primary direct
_cell_angle_alpha 109.5870(10)
_cell_angle_beta 95.737(2)
_cell_angle_gamma 110.0270(10)
_cell_formula_units_Z 1
_cell_length_a 10.8003(3)
_cell_length_b 12.6691(3)
_cell_length_c 14.5319(4)
_cell_measurement_reflns_used 7810
_cell_measurement_temperature 150
_cell_measurement_theta_max 30
_cell_measurement_theta_min 2
_cell_volume 1707.47(8)
_computing_cell_refinement 'SAINT (Siemens ,1995)'
_computing_data_collection 'SMART (Siemens, 1993)'
_computing_data_reduction 'SAINT (Siemens ,1995)'
_computing_molecular_graphics 'CAMERON (Watkin et al., 1996)'
_computing_publication_material 'CRYSTALS (Betteridge et al., 2003)'
_computing_structure_refinement 'CRYSTALS (Betteridge et al., 2003)'
_computing_structure_solution 'SIR92 (Altomare et al., 1994)'
_diffrn_ambient_temperature 150
_diffrn_measured_fraction_theta_full 0.997
_diffrn_measured_fraction_theta_max 0.915
_diffrn_measurement_device 'Bruker SMART'
_diffrn_measurement_device_type Area
_diffrn_measurement_method \w
_diffrn_radiation_monochromator graphite
_diffrn_radiation_type 'Mo K\a'
_diffrn_radiation_wavelength 0.71073
_diffrn_reflns_av_R_equivalents 0.040
_diffrn_reflns_limit_h_max 15
_diffrn_reflns_limit_h_min -14
_diffrn_reflns_limit_k_max 17
_diffrn_reflns_limit_k_min -17
_diffrn_reflns_limit_l_max 20
_diffrn_reflns_limit_l_min -20
_diffrn_reflns_number 25005
_diffrn_reflns_theta_full 27.812
_diffrn_reflns_theta_max 30.563
_diffrn_reflns_theta_min 2.069
_diffrn_standards_number 0
_exptl_absorpt_coefficient_mu 1.155
_exptl_absorpt_correction_T_max 0.89
_exptl_absorpt_correction_T_min 0.72
_exptl_absorpt_correction_type multi-scan
_exptl_absorpt_process_details 'SADABS (Siemens, 1996)'
_exptl_crystal_colour black
_exptl_crystal_density_diffrn 1.549
_exptl_crystal_density_method 'not measured'
_exptl_crystal_description needle
_exptl_crystal_F_000 822
_exptl_crystal_size_max 0.52
_exptl_crystal_size_mid 0.22
_exptl_crystal_size_min 0.10
_refine_diff_density_max 0.97
_refine_diff_density_min -0.62
_refine_ls_extinction_method None
_refine_ls_goodness_of_fit_ref 0.9378
_refine_ls_hydrogen_treatment constr
_refine_ls_matrix_type full
_refine_ls_number_parameters 433
_refine_ls_number_reflns 9590
_refine_ls_number_restraints 0
_refine_ls_R_factor_all 0.0603
_refine_ls_R_factor_gt 0.0415
_refine_ls_shift/su_max 0.000868
_refine_ls_structure_factor_coef Fsqd
_refine_ls_weighting_details
;
Method= Modified Sheldrick
w=1/[\s^2^(F^2^) + ( 0.04P)^2^ + 0.00P]
,where P=(max(Fo^2^,0) + 2Fc^2^)/3
;
_refine_ls_weighting_scheme calc
_refine_ls_wR_factor_all 0.1065
_refine_ls_wR_factor_gt 0.0951
_refine_ls_wR_factor_ref 0.1065
_reflns_limit_h_max 14
_reflns_limit_h_min -15
_reflns_limit_k_max 17
_reflns_limit_k_min -17
_reflns_limit_l_max 20
_reflns_limit_l_min 0
_reflns_number_gt 6938
_reflns_number_total 9590
_reflns_threshold_expression I>2.0\s(I)
_oxford_diffrn_Wilson_B_factor 0.00
_oxford_diffrn_Wilson_scale 0.00
_oxford_refine_ls_r_factor_ref 0.0603
_oxford_refine_ls_scale 0.13664(4)
_oxford_reflns_number_all 9590
_oxford_reflns_threshold_expression_ref I>-10.0\s(I)
_cod_data_source_file b811143j.txt
_cod_data_source_block EB7211
_cod_depositor_comments
;
The following automatic conversions were performed:
'_symmetry_cell_setting' value 'Triclinic' changed to 'triclinic'
according to '/home/saulius/struct/CIF-dictionaries/cif_core.dic'
dictionary named 'cif_core.dic' version 2.4.1 from 2010-06-29.

Automatic conversion script
Id: cif_fix_enum 1527 2010-12-29 10:47:43Z saulius 
;
_cod_original_sg_symbol_H-M 'P -1 '
_cod_database_code 7004722

loop_
_symmetry_equiv_pos_as_xyz
x,y,z
-x,-y,-z

loop_
_atom_site_label
_atom_site_type_symbol
_atom_site_fract_x
_atom_site_fract_y
_atom_site_fract_z
_atom_site_U_iso_or_equiv
_atom_site_occupancy
_atom_site_adp_type
_atom_site_refinement_flags_posn
_atom_site_refinement_flags_adp
_atom_site_refinement_flags_occupancy
_atom_site_disorder_assembly
_atom_site_disorder_group
_oxford_atom_site_special_shape
_atom_site_attached_hydrogens
Mn1 Mn 0.13000(4) 0.57282(3) 0.59299(3) 0.0164 1.0000 Uani . . . . . . .
Mn2 Mn 0.29810(4) 0.84476(3) 0.64816(3) 0.0155 1.0000 Uani . . . . . . .
Mn3 Mn 0.08900(4) 0.67672(3) 0.42628(3) 0.0170 1.0000 Uani . . . . . . .
O3 O 0.13958(17) 0.71262(15) 0.56634(12) 0.0166 1.0000 Uani . . . . . . .
O5 O 0.06336(16) 0.49000(15) 0.42069(12) 0.0168 1.0000 Uani . . . . . . .
O7 O -0.10563(17) 0.58606(16) 0.41037(13) 0.0203 1.0000 Uani . . . . . . .
O9 O 0.05949(19) 0.64158(17) 0.28964(13) 0.0252 1.0000 Uani . . . . . . .
O15 O 0.06278(18) 0.85346(16) 0.47005(13) 0.0224 1.0000 Uani . . . . . . .
O17 O 0.21061(18) 0.95329(15) 0.66245(12) 0.0185 1.0000 Uani . . . . . . .
O22 O 0.18409(18) 0.69361(16) 0.74834(13) 0.0218 1.0000 Uani . . . . . . .
O29 O 0.35424(17) 0.86164(15) 0.53057(12) 0.0190 1.0000 Uani . . . . . . .
O30 O 0.45399(17) 0.97530(15) 0.73286(13) 0.0198 1.0000 Uani . . . . . . .
O35 O 0.31579(18) 0.61234(15) 0.59517(14) 0.0222 1.0000 Uani . . . . . . .
O42 O 0.2918(4) 0.6048(3) 0.8770(3) 0.0923 1.0000 Uani . . . . . . .
N21 N 0.2233(2) 0.81032(19) 0.76004(15) 0.0177 1.0000 Uani . . . . . . .
N34 N 0.3971(2) 0.73474(17) 0.64305(15) 0.0180 1.0000 Uani . . . . . . .
N42 N 0.2862(2) 0.76617(18) 0.43937(15) 0.0176 1.0000 Uani . . . . . . .
C6 C 0.1274(3) 0.4163(2) 0.3680(2) 0.0237 1.0000 Uani . . . . . . .
C10 C 0.1391(3) 0.6073(2) 0.23339(19) 0.0241 1.0000 Uani . . . . . . .
C11 C 0.0787(3) 0.5199(2) 0.1339(2) 0.0307 1.0000 Uani . . . . . . .
C12 C 0.1571(3) 0.4858(3) 0.0707(2) 0.0348 1.0000 Uani . . . . . . .
C13 C 0.2977(3) 0.5371(3) 0.1034(2) 0.0346 1.0000 Uani . . . . . . .
C14 C 0.3599(3) 0.6218(2) 0.1999(2) 0.0260 1.0000 Uani . . . . . . .
C16 C 0.1003(3) 0.9233(3) 0.4101(2) 0.0313 1.0000 Uani . . . . . . .
C18 C 0.2272(2) 1.0384(2) 0.75294(18) 0.0181 1.0000 Uani . . . . . . .
C19 C 0.2311(3) 1.0129(2) 0.84121(19) 0.0222 1.0000 Uani . . . . . . .
C20 C 0.2075(3) 0.8902(2) 0.83655(18) 0.0205 1.0000 Uani . . . . . . .
C23 C 0.1502(3) 0.8507(3) 0.9164(2) 0.0270 1.0000 Uani . . . . . . .
C24 C 0.0041(3) 0.8373(3) 0.9101(2) 0.0327 1.0000 Uani . . . . . . .
C25 C 0.2456(3) 1.1064(3) 0.9315(2) 0.0270 1.0000 Uani . . . . . . .
C26 C 0.2555(3) 1.2206(2) 0.9373(2) 0.0307 1.0000 Uani . . . . . . .
C27 C 0.2493(3) 1.2427(2) 0.8504(2) 0.0284 1.0000 Uani . . . . . . .
C28 C 0.2340(3) 1.1522(2) 0.7589(2) 0.0235 1.0000 Uani . . . . . . .
C31 C 0.5816(2) 0.9876(2) 0.75397(18) 0.0187 1.0000 Uani . . . . . . .
C32 C 0.6221(2) 0.8888(2) 0.72540(17) 0.0180 1.0000 Uani . . . . . . .
C33 C 0.5263(2) 0.7613(2) 0.67141(18) 0.0189 1.0000 Uani . . . . . . .
C36 C 0.5747(3) 0.6597(2) 0.6507(2) 0.0253 1.0000 Uani . . . . . . .
C37 C 0.5897(3) 0.6256(3) 0.7402(3) 0.0360 1.0000 Uani . . . . . . .
C38 C 0.7628(3) 0.9161(2) 0.7523(2) 0.0246 1.0000 Uani . . . . . . .
C39 C 0.8582(3) 1.0341(3) 0.8059(2) 0.0270 1.0000 Uani . . . . . . .
C40 C 0.8155(3) 1.1300(2) 0.8346(2) 0.0269 1.0000 Uani . . . . . . .
C41 C 0.6801(3) 1.1069(2) 0.80974(18) 0.0224 1.0000 Uani . . . . . . .
C43 C 0.4011(5) 0.7098(5) 0.9429(4) 0.0826 1.0000 Uani . . . . . . .
C45 C 0.5014(3) 0.8344(2) 0.39289(18) 0.0227 1.0000 Uani . . . . . . .
C49 C -0.2056(3) 0.6184(3) 0.3721(3) 0.0553 1.0000 Uani . . . . . . .
C50 C 0.2832(3) 0.6594(2) 0.26771(18) 0.0195 1.0000 Uani . . . . . . .
C52 C 0.5860(3) 0.7809(3) 0.4380(2) 0.0361 1.0000 Uani . . . . . . .
C53 C 0.3529(3) 0.7546(2) 0.36875(18) 0.0189 1.0000 Uani . . . . . . .
H61 H 0.0972 0.3393 0.3729 0.0381 1.0000 Uiso R . . . . . .
H62 H 0.2236 0.4549 0.3948 0.0385 1.0000 Uiso R . . . . . .
H63 H 0.1115 0.4044 0.2996 0.0368 1.0000 Uiso R . . . . . .
H111 H -0.0152 0.4844 0.1110 0.0340 1.0000 Uiso R . . . . . .
H121 H 0.1154 0.4287 0.0051 0.0428 1.0000 Uiso R . . . . . .
H131 H 0.3509 0.5162 0.0608 0.0434 1.0000 Uiso R . . . . . .
H141 H 0.4530 0.6553 0.2224 0.0304 1.0000 Uiso R . . . . . .
H151 H 0.1007 0.8940 0.5305 0.0360 1.0000 Uiso R . . . . . .
H161 H 0.0527 0.8723 0.3416 0.0498 1.0000 Uiso R . . . . . .
H162 H 0.1963 0.9514 0.4158 0.0498 1.0000 Uiso R . . . . . .
H163 H 0.0755 0.9920 0.4319 0.0498 1.0000 Uiso R . . . . . .
H231 H 0.2057 0.9098 0.9813 0.0360 1.0000 Uiso R . . . . . .
H232 H 0.1560 0.7742 0.9090 0.0359 1.0000 Uiso R . . . . . .
H241 H -0.0283 0.8124 0.9607 0.0484 1.0000 Uiso R . . . . . .
H242 H -0.0061 0.9120 0.9183 0.0485 1.0000 Uiso R . . . . . .
H243 H -0.0561 0.7778 0.8475 0.0473 1.0000 Uiso R . . . . . .
H251 H 0.2519 1.0933 0.9909 0.0330 1.0000 Uiso R . . . . . .
H261 H 0.2702 1.2828 0.9996 0.0338 1.0000 Uiso R . . . . . .
H271 H 0.2557 1.3183 0.8527 0.0327 1.0000 Uiso R . . . . . .
H281 H 0.2293 1.1665 0.7007 0.0297 1.0000 Uiso R . . . . . .
H361 H 0.5110 0.5906 0.5940 0.0303 1.0000 Uiso R . . . . . .
H362 H 0.6631 0.6861 0.6346 0.0316 1.0000 Uiso R . . . . . .
H371 H 0.6531 0.6943 0.7980 0.0622 1.0000 Uiso R . . . . . .
H372 H 0.5027 0.5989 0.7554 0.0620 1.0000 Uiso R . . . . . .
H373 H 0.6223 0.5620 0.7266 0.0628 1.0000 Uiso R . . . . . .
H381 H 0.7926 0.8533 0.7349 0.0291 1.0000 Uiso R . . . . . .
H391 H 0.9488 1.0480 0.8231 0.0315 1.0000 Uiso R . . . . . .
H401 H 0.8767 1.2081 0.8688 0.0257 1.0000 Uiso R . . . . . .
H411 H 0.6499 1.1691 0.8293 0.0259 1.0000 Uiso R . . . . . .
H421 H 0.2678 0.6303 0.8348 0.1469 1.0000 Uiso R . . . . . .
H431 H 0.3716 0.7549 0.9969 0.1310 1.0000 Uiso R . . . . . .
H432 H 0.4682 0.6890 0.9722 0.1315 1.0000 Uiso R . . . . . .
H433 H 0.4391 0.7592 0.9062 0.1306 1.0000 Uiso R . . . . . .
H451 H 0.5164 0.9136 0.4415 0.0268 1.0000 Uiso R . . . . . .
H452 H 0.5254 0.8416 0.3320 0.0254 1.0000 Uiso R . . . . . .
H491 H -0.2941 0.5558 0.3630 0.0766 1.0000 Uiso R . . . . . .
H492 H -0.1937 0.6185 0.3087 0.0744 1.0000 Uiso R . . . . . .
H493 H -0.1924 0.6935 0.4231 0.0748 1.0000 Uiso R . . . . . .
H521 H 0.5731 0.7016 0.3919 0.0551 1.0000 Uiso R . . . . . .
H522 H 0.5599 0.7736 0.4968 0.0547 1.0000 Uiso R . . . . . .
H523 H 0.6791 0.8341 0.4560 0.0549 1.0000 Uiso R . . . . . .

loop_
_atom_site_aniso_label
_atom_site_aniso_U_11
_atom_site_aniso_U_22
_atom_site_aniso_U_33
_atom_site_aniso_U_23
_atom_site_aniso_U_13
_atom_site_aniso_U_12
Mn1 0.01672(18) 0.01563(17) 0.01963(18) 0.00827(14) 0.00591(14) 0.00802(14)
Mn2 0.01649(17) 0.01527(17) 0.01655(17) 0.00626(13) 0.00617(13) 0.00782(14)
Mn3 0.01777(18) 0.01700(17) 0.01769(17) 0.00819(14) 0.00605(14) 0.00697(14)
O3 0.0186(8) 0.0186(8) 0.0162(8) 0.0081(6) 0.0051(6) 0.0103(7)
O5 0.0167(8) 0.0162(8) 0.0204(8) 0.0064(6) 0.0092(7) 0.0094(7)
O7 0.0198(9) 0.0211(8) 0.0272(9) 0.0136(7) 0.0071(7) 0.0122(7)
O9 0.0246(9) 0.0286(10) 0.0196(9) 0.0097(8) 0.0052(7) 0.0074(8)
O15 0.0281(10) 0.0250(9) 0.0200(8) 0.0120(7) 0.0095(7) 0.0133(8)
O17 0.0241(9) 0.0208(8) 0.0148(8) 0.0059(7) 0.0067(7) 0.0143(7)
O22 0.0273(10) 0.0191(8) 0.0197(8) 0.0087(7) 0.0043(7) 0.0095(7)
O29 0.0193(8) 0.0160(8) 0.0165(8) 0.0036(6) 0.0057(7) 0.0034(7)
O30 0.0201(8) 0.0178(8) 0.0205(8) 0.0064(7) 0.0069(7) 0.0072(7)
O35 0.0202(9) 0.0126(8) 0.0326(10) 0.0065(7) 0.0090(7) 0.0071(7)
O42 0.084(3) 0.119(3) 0.092(3) 0.072(3) 0.002(2) 0.036(2)
N21 0.0194(10) 0.0206(10) 0.0162(9) 0.0089(8) 0.0056(8) 0.0096(8)
N34 0.0193(10) 0.0125(9) 0.0202(10) 0.0042(7) 0.0048(8) 0.0063(8)
N42 0.0203(10) 0.0161(9) 0.0173(9) 0.0075(8) 0.0076(8) 0.0066(8)
C6 0.0252(13) 0.0251(13) 0.0263(13) 0.0094(10) 0.0137(11) 0.0152(11)
C10 0.0341(15) 0.0237(12) 0.0184(11) 0.0129(10) 0.0077(11) 0.0114(11)
C11 0.0401(16) 0.0236(13) 0.0206(12) 0.0072(11) 0.0024(12) 0.0066(12)
C12 0.052(2) 0.0323(15) 0.0204(13) 0.0076(12) 0.0081(13) 0.0201(15)
C13 0.054(2) 0.0315(15) 0.0236(13) 0.0085(12) 0.0152(13) 0.0234(15)
C14 0.0326(14) 0.0235(13) 0.0244(13) 0.0087(10) 0.0089(11) 0.0143(11)
C16 0.0338(15) 0.0276(14) 0.0382(16) 0.0199(13) 0.0084(13) 0.0123(12)
C18 0.0177(11) 0.0216(11) 0.0187(11) 0.0071(9) 0.0087(9) 0.0117(9)
C19 0.0211(12) 0.0266(13) 0.0216(12) 0.0091(10) 0.0070(10) 0.0127(10)
C20 0.0260(13) 0.0265(12) 0.0161(11) 0.0112(10) 0.0096(9) 0.0147(10)
C23 0.0336(15) 0.0340(14) 0.0227(12) 0.0167(11) 0.0116(11) 0.0174(12)
C24 0.0306(15) 0.0358(16) 0.0300(14) 0.0132(12) 0.0129(12) 0.0094(13)
C25 0.0342(15) 0.0291(14) 0.0197(12) 0.0074(10) 0.0128(11) 0.0154(12)
C26 0.0359(16) 0.0215(13) 0.0260(14) -0.0006(11) 0.0109(12) 0.0103(12)
C27 0.0318(15) 0.0150(11) 0.0348(15) 0.0038(11) 0.0134(12) 0.0096(11)
C28 0.0255(13) 0.0256(13) 0.0270(13) 0.0123(11) 0.0152(11) 0.0148(11)
C31 0.0190(11) 0.0203(11) 0.0171(11) 0.0088(9) 0.0024(9) 0.0073(9)
C32 0.0164(11) 0.0191(11) 0.0176(11) 0.0073(9) 0.0062(9) 0.0055(9)
C33 0.0199(12) 0.0192(11) 0.0214(11) 0.0100(9) 0.0097(9) 0.0090(9)
C36 0.0180(12) 0.0219(12) 0.0374(15) 0.0100(11) 0.0058(11) 0.0116(10)
C37 0.0307(15) 0.0423(17) 0.053(2) 0.0315(16) 0.0159(14) 0.0219(14)
C38 0.0164(12) 0.0294(13) 0.0285(13) 0.0115(11) 0.0036(10) 0.0102(10)
C39 0.0180(12) 0.0332(15) 0.0260(13) 0.0128(11) 0.0018(10) 0.0058(11)
C40 0.0222(13) 0.0205(12) 0.0242(13) 0.0069(10) -0.0055(10) -0.0023(10)
C41 0.0243(13) 0.0231(12) 0.0178(11) 0.0090(10) 0.0005(10) 0.0076(10)
C43 0.062(3) 0.134(5) 0.060(3) 0.042(3) 0.014(2) 0.045(3)
C45 0.0244(13) 0.0204(12) 0.0213(12) 0.0061(9) 0.0165(10) 0.0057(10)
C49 0.0191(14) 0.0371(18) 0.115(4) 0.047(2) -0.0055(18) 0.0063(13)
C50 0.0276(13) 0.0185(11) 0.0176(11) 0.0098(9) 0.0105(10) 0.0112(10)
C52 0.0324(16) 0.0450(18) 0.0332(16) 0.0167(14) 0.0119(13) 0.0158(14)
C53 0.0233(12) 0.0170(11) 0.0220(11) 0.0106(9) 0.0104(9) 0.0104(9)

loop_
_atom_type_symbol
_atom_type_scat_dispersion_real
_atom_type_scat_dispersion_imag
_atom_type_scat_Cromer_Mann_a1
_atom_type_scat_Cromer_Mann_b1
_atom_type_scat_Cromer_Mann_a2
_atom_type_scat_Cromer_Mann_b2
_atom_type_scat_Cromer_Mann_a3
_atom_type_scat_Cromer_Mann_b3
_atom_type_scat_Cromer_Mann_a4
_atom_type_scat_Cromer_Mann_b4
_atom_type_scat_Cromer_Mann_c
_atom_type_scat_source
C 0.0033 0.0016 2.3100 20.8439 1.0200 10.2075 1.5886 0.5687 0.8650 51.6512 0.2156 'International Tables Vol C 4.2.6.8 and 6.1.1.4'
H 0.0000 0.0000 0.4930 10.5109 0.3229 26.1257 0.1402 3.1424 0.0408 57.7998 0.0030 'International Tables Vol C 4.2.6.8 and 6.1.1.4'
N 0.0061 0.0033 12.2126 0.0057 3.1322 9.8933 2.0125 28.9975 1.1663 0.5826 -11.5290 'International Tables Vol C 4.2.6.8 and 6.1.1.4'
O 0.0106 0.0060 3.0485 13.2771 2.2868 5.7011 1.5463 0.3239 0.8670 32.9089 0.2508 'International Tables Vol C 4.2.6.8 and 6.1.1.4'
Mn 0.3368 0.7283 11.2819 5.3409 7.3573 0.3432 3.0193 17.8674 2.2441 83.7543 1.0896 'International Tables Vol C 4.2.6.8 and 6.1.1.4'

loop_
_geom_angle_atom_site_label_1
_geom_angle_site_symmetry_1
_geom_angle_atom_site_label_2
_geom_angle_site_symmetry_2
_geom_angle_atom_site_label_3
_geom_angle_site_symmetry_3
_geom_angle
_geom_angle_publ_flag
Mn3 2_566 Mn1 . O5 2_566 45.69(5) yes
Mn3 2_566 Mn1 . O7 2_566 36.75(5) yes
O5 2_566 Mn1 . O7 2_566 82.43(7) yes
Mn3 2_566 Mn1 . Mn1 2_566 60.386(13) yes
O5 2_566 Mn1 . Mn1 2_566 45.31(5) yes
O7 2_566 Mn1 . Mn1 2_566 84.91(5) yes
Mn3 2_566 Mn1 . Mn2 . 164.313(16) yes
O5 2_566 Mn1 . Mn2 . 121.56(5) yes
O7 2_566 Mn1 . Mn2 . 153.40(5) yes
Mn1 2_566 Mn1 . Mn2 . 119.600(18) yes
Mn3 2_566 Mn1 . Mn3 . 119.295(13) yes
O5 2_566 Mn1 . Mn3 . 89.00(5) yes
O7 2_566 Mn1 . Mn3 . 134.45(6) yes
Mn1 2_566 Mn1 . Mn3 . 58.908(13) yes
Mn2 . Mn1 . Mn3 . 63.075(12) yes
Mn3 2_566 Mn1 . O3 . 139.14(5) yes
O5 2_566 Mn1 . O3 . 94.96(7) yes
O7 2_566 Mn1 . O3 . 167.90(7) yes
Mn1 2_566 Mn1 . O3 . 84.90(5) yes
Mn2 . Mn1 . O3 . 34.96(5) yes
Mn3 2_566 Mn1 . O5 . 84.19(4) yes
O5 2_566 Mn1 . O5 . 81.99(7) yes
O7 2_566 Mn1 . O5 . 89.26(7) yes
Mn1 2_566 Mn1 . O5 . 36.68(4) yes
Mn2 . Mn1 . O5 . 104.37(4) yes
Mn3 2_566 Mn1 . O22 . 106.39(5) yes
O5 2_566 Mn1 . O22 . 96.21(7) yes
O7 2_566 Mn1 . O22 . 106.85(7) yes
Mn1 2_566 Mn1 . O22 . 138.89(5) yes
Mn2 . Mn1 . O22 . 62.52(5) yes
Mn3 2_566 Mn1 . O35 . 127.66(5) yes
O5 2_566 Mn1 . O35 . 172.16(7) yes
O7 2_566 Mn1 . O35 . 91.09(7) yes
Mn1 2_566 Mn1 . O35 . 129.95(6) yes
Mn2 . Mn1 . O35 . 65.74(5) yes
Mn3 . Mn1 . O3 . 33.47(5) yes
Mn3 . Mn1 . O5 . 45.19(4) yes
O3 . Mn1 . O5 . 78.66(6) yes
Mn3 . Mn1 . O22 . 118.55(5) yes
O3 . Mn1 . O22 . 85.15(7) yes
O5 . Mn1 . O22 . 163.47(6) yes
Mn3 . Mn1 . O35 . 92.43(6) yes
O3 . Mn1 . O35 . 90.46(7) yes
O5 . Mn1 . O35 . 93.56(7) yes
O22 . Mn1 . O35 . 89.88(7) yes
Mn1 . Mn2 . Mn3 . 60.231(11) yes
Mn1 . Mn2 . O3 . 36.10(5) yes
Mn3 . Mn2 . O3 . 30.15(5) yes
Mn1 . Mn2 . O17 . 119.83(6) yes
Mn3 . Mn2 . O17 . 87.32(5) yes
O3 . Mn2 . O17 . 91.29(7) yes
Mn1 . Mn2 . O29 . 107.76(5) yes
Mn3 . Mn2 . O29 . 60.29(5) yes
O3 . Mn2 . O29 . 89.76(7) yes
O17 . Mn2 . O29 . 93.97(7) yes
Mn1 . Mn2 . O30 . 142.88(6) yes
Mn3 . Mn2 . O30 . 151.59(6) yes
O3 . Mn2 . O30 . 178.24(8) yes
O17 . Mn2 . O30 . 88.69(8) yes
O29 . Mn2 . O30 . 91.99(7) yes
Mn1 . Mn2 . N21 . 66.55(6) yes
Mn3 . Mn2 . N21 . 113.68(6) yes
O3 . Mn2 . N21 . 84.07(8) yes
O17 . Mn2 . N21 . 87.08(8) yes
O29 . Mn2 . N21 . 173.77(8) yes
Mn1 . Mn2 . N34 . 61.69(6) yes
Mn3 . Mn2 . N34 . 96.44(6) yes
O3 . Mn2 . N34 . 91.47(8) yes
O17 . Mn2 . N34 . 176.11(8) yes
O29 . Mn2 . N34 . 88.77(8) yes
O30 . Mn2 . N21 . 94.17(8) yes
O30 . Mn2 . N34 . 88.47(8) yes
N21 . Mn2 . N34 . 90.49(8) yes
Mn1 2_566 Mn3 . Mn1 . 60.705(13) yes
Mn1 2_566 Mn3 . Mn2 . 115.218(14) yes
Mn1 . Mn3 . Mn2 . 56.694(11) yes
Mn1 2_566 Mn3 . O3 . 86.58(5) yes
Mn1 . Mn3 . O3 . 33.50(5) yes
Mn2 . Mn3 . O3 . 29.26(5) yes
Mn1 2_566 Mn3 . O5 . 37.60(4) yes
Mn1 . Mn3 . O5 . 46.06(4) yes
Mn2 . Mn3 . O5 . 99.12(4) yes
O3 . Mn3 . O5 . 79.55(6) yes
Mn1 2_566 Mn3 . O7 . 35.80(5) yes
Mn1 . Mn3 . O7 . 84.52(5) yes
Mn2 . Mn3 . O7 . 121.76(5) yes
O3 . Mn3 . O7 . 95.20(7) yes
O5 . Mn3 . O7 . 73.40(6) yes
Mn1 2_566 Mn3 . O9 . 96.07(6) yes
Mn1 . Mn3 . O9 . 144.46(6) yes
Mn2 . Mn3 . O9 . 146.51(6) yes
O3 . Mn3 . O9 . 173.37(8) yes
O5 . Mn3 . O9 . 98.84(7) yes
Mn1 2_566 Mn3 . O15 . 125.28(5) yes
Mn1 . Mn3 . O15 . 119.40(5) yes
Mn2 . Mn3 . O15 . 76.35(5) yes
O3 . Mn3 . O15 . 87.56(7) yes
O5 . Mn3 . O15 . 158.59(6) yes
Mn1 2_566 Mn3 . N42 . 143.71(6) yes
Mn1 . Mn3 . N42 . 95.98(6) yes
Mn2 . Mn3 . N42 . 59.41(6) yes
O3 . Mn3 . N42 . 85.83(8) yes
O5 . Mn3 . N42 . 106.11(7) yes
O7 . Mn3 . O9 . 90.46(8) yes
O7 . Mn3 . O15 . 91.01(7) yes
O9 . Mn3 . O15 . 95.80(8) yes
O7 . Mn3 . N42 . 178.73(8) yes
O9 . Mn3 . N42 . 88.46(8) yes
O15 . Mn3 . N42 . 89.77(7) yes
Mn1 . O3 . Mn3 . 113.03(8) yes
Mn1 . O3 . Mn2 . 108.95(8) yes
Mn3 . O3 . Mn2 . 120.59(9) yes
Mn3 . O5 . Mn1 . 88.75(6) yes
Mn3 . O5 . Mn1 2_566 96.71(7) yes
Mn1 . O5 . Mn1 2_566 98.01(7) yes
Mn3 . O5 . C6 . 126.54(14) yes
Mn1 . O5 . C6 . 117.16(15) yes
Mn1 2_566 O5 . C6 . 121.92(15) yes
Mn3 . O7 . Mn1 2_566 107.45(8) yes
Mn3 . O7 . C49 . 122.22(17) yes
Mn1 2_566 O7 . C49 . 126.53(17) yes
Mn3 . O9 . C10 . 123.70(17) yes
Mn3 . O15 . C16 . 117.95(16) yes
Mn3 . O15 . H151 . 107.5 no
C16 . O15 . H151 . 112.4 no
Mn2 . O17 . C18 . 120.69(15) yes
Mn1 . O22 . N21 . 111.86(13) yes
Mn2 . O29 . N42 . 117.62(13) yes
Mn2 . O30 . C31 . 131.86(16) yes
Mn1 . O35 . N34 . 114.39(13) yes
C43 . O42 . H421 . 100.3 no
O22 . N21 . Mn2 . 113.77(14) yes
O22 . N21 . C20 . 121.2(2) yes
Mn2 . N21 . C20 . 124.96(17) yes
O35 . N34 . Mn2 . 114.04(14) yes
O35 . N34 . C33 . 115.38(19) yes
Mn2 . N34 . C33 . 130.38(17) yes
O29 . N42 . Mn3 . 114.72(14) yes
O29 . N42 . C53 . 116.8(2) yes
Mn3 . N42 . C53 . 127.92(17) yes
O5 . C6 . H61 . 111.8 no
O5 . C6 . H62 . 110.8 no
H61 . C6 . H62 . 107.1 no
O5 . C6 . H63 . 110.5 no
H61 . C6 . H63 . 109.3 no
H62 . C6 . H63 . 107.1 no
O9 . C10 . C11 . 118.4(3) yes
O9 . C10 . C50 . 122.7(2) yes
C11 . C10 . C50 . 118.8(3) yes
C10 . C11 . C12 . 120.8(3) yes
C10 . C11 . H111 . 119.6 no
C12 . C11 . H111 . 119.6 no
C11 . C12 . C13 . 120.7(3) yes
C11 . C12 . H121 . 119.5 no
C13 . C12 . H121 . 119.8 no
C12 . C13 . C14 . 120.1(3) yes
C12 . C13 . H131 . 121.1 no
C14 . C13 . H131 . 118.8 no
C13 . C14 . C50 . 121.1(3) yes
C13 . C14 . H141 . 120.6 no
C50 . C14 . H141 . 118.3 no
O15 . C16 . H161 . 108.5 no
O15 . C16 . H162 . 109.8 no
H161 . C16 . H162 . 109.8 no
O15 . C16 . H163 . 110.0 no
H161 . C16 . H163 . 109.0 no
H162 . C16 . H163 . 109.8 no
O17 . C18 . C19 . 121.6(2) yes
O17 . C18 . C28 . 118.5(2) yes
C19 . C18 . C28 . 119.8(2) yes
C18 . C19 . C20 . 121.7(2) yes
C18 . C19 . C25 . 117.4(2) yes
C20 . C19 . C25 . 120.6(2) yes
C19 . C20 . N21 . 120.9(2) yes
C19 . C20 . C23 . 119.8(2) yes
N21 . C20 . C23 . 119.0(2) yes
C20 . C23 . C24 . 112.4(2) yes
C20 . C23 . H231 . 108.7 no
C24 . C23 . H231 . 109.6 no
C20 . C23 . H232 . 108.9 no
C24 . C23 . H232 . 109.8 no
H231 . C23 . H232 . 107.2 no
C23 . C24 . H241 . 110.1 no
C23 . C24 . H242 . 112.7 no
H241 . C24 . H242 . 107.9 no
C23 . C24 . H243 . 113.1 no
H241 . C24 . H243 . 106.7 no
H242 . C24 . H243 . 106.0 no
C19 . C25 . C26 . 122.4(3) yes
C19 . C25 . H251 . 119.4 no
C26 . C25 . H251 . 118.2 no
C25 . C26 . C27 . 119.1(2) yes
C25 . C26 . H261 . 120.4 no
C27 . C26 . H261 . 120.4 no
C26 . C27 . C28 . 120.4(3) yes
C26 . C27 . H271 . 120.4 no
C28 . C27 . H271 . 119.2 no
C18 . C28 . C27 . 120.7(2) yes
C18 . C28 . H281 . 118.7 no
C27 . C28 . H281 . 120.6 no
O30 . C31 . C32 . 123.9(2) yes
O30 . C31 . C41 . 116.7(2) yes
C32 . C31 . C41 . 119.4(2) yes
C31 . C32 . C33 . 123.2(2) yes
C31 . C32 . C38 . 117.6(2) yes
C33 . C32 . C38 . 119.2(2) yes
C32 . C33 . N34 . 120.1(2) yes
C32 . C33 . C36 . 120.5(2) yes
N34 . C33 . C36 . 119.3(2) yes
C33 . C36 . C37 . 112.1(2) yes
C33 . C36 . H361 . 108.2 no
C37 . C36 . H361 . 110.0 no
C33 . C36 . H362 . 108.9 no
C37 . C36 . H362 . 108.5 no
H361 . C36 . H362 . 109.1 no
C36 . C37 . H371 . 111.0 no
C36 . C37 . H372 . 108.4 no
H371 . C37 . H372 . 109.0 no
C36 . C37 . H373 . 111.4 no
H371 . C37 . H373 . 107.3 no
H372 . C37 . H373 . 109.7 no
C32 . C38 . C39 . 122.2(2) yes
C32 . C38 . H381 . 119.7 no
C39 . C38 . H381 . 118.1 no
C38 . C39 . C40 . 119.2(2) yes
C38 . C39 . H391 . 119.6 no
C40 . C39 . H391 . 121.1 no
C39 . C40 . C41 . 120.1(2) yes
C39 . C40 . H401 . 120.5 no
C41 . C40 . H401 . 119.3 no
C31 . C41 . C40 . 121.5(2) yes
C31 . C41 . H411 . 117.2 no
C40 . C41 . H411 . 121.3 no
O42 . C43 . H431 . 110.0 no
O42 . C43 . H432 . 110.4 no
H431 . C43 . H432 . 107.3 no
O42 . C43 . H433 . 108.5 no
H431 . C43 . H433 . 109.9 no
H432 . C43 . H433 . 110.7 no
C52 . C45 . C53 . 110.0(2) yes
C52 . C45 . H451 . 109.1 no
C53 . C45 . H451 . 107.7 no
C52 . C45 . H452 . 110.9 no
C53 . C45 . H452 . 109.3 no
H451 . C45 . H452 . 109.7 no
O7 . C49 . H491 . 108.1 no
O7 . C49 . H492 . 107.2 no
H491 . C49 . H492 . 108.9 no
O7 . C49 . H493 . 103.9 no
H491 . C49 . H493 . 110.9 no
H492 . C49 . H493 . 117.3 no
C10 . C50 . C14 . 118.5(2) yes
C10 . C50 . C53 . 121.6(2) yes
C14 . C50 . C53 . 119.8(2) yes
C45 . C52 . H521 . 111.6 no
C45 . C52 . H522 . 109.5 no
H521 . C52 . H522 . 108.0 no
C45 . C52 . H523 . 109.3 no
H521 . C52 . H523 . 109.6 no
H522 . C52 . H523 . 108.7 no
C45 . C53 . C50 . 120.5(2) yes
C45 . C53 . N42 . 120.0(2) yes
C50 . C53 . N42 . 119.4(2) yes

loop_
_geom_bond_atom_site_label_1
_geom_bond_site_symmetry_1
_geom_bond_atom_site_label_2
_geom_bond_site_symmetry_2
_geom_bond_distance
_geom_bond_publ_flag
Mn1 . Mn3 2_566 3.1336(5) yes
Mn1 . O5 2_566 1.9252(17) yes
Mn1 . O7 2_566 1.9214(17) yes
Mn1 . Mn1 2_566 3.1913(7) yes
Mn1 . Mn2 . 3.0630(5) yes
Mn1 . Mn3 . 3.1813(5) yes
Mn1 . O3 . 1.9079(16) yes
Mn1 . O5 . 2.2911(17) yes
Mn1 . O22 . 2.1418(18) yes
Mn1 . O35 . 1.8886(18) yes
Mn2 . Mn3 . 3.2677(5) yes
Mn2 . O3 . 1.8555(17) yes
Mn2 . O17 . 1.8879(17) yes
Mn2 . O29 . 1.9227(17) yes
Mn2 . O30 . 1.8435(17) yes
Mn2 . N21 . 1.996(2) yes
Mn2 . N34 . 2.015(2) yes
Mn3 . O3 . 1.9065(16) yes
Mn3 . O5 . 2.2577(17) yes
Mn3 . O7 . 1.9653(18) yes
Mn3 . O9 . 1.8509(18) yes
Mn3 . O15 . 2.2392(18) yes
Mn3 . N42 . 1.994(2) yes
O5 . C6 . 1.416(3) yes
O7 . C49 . 1.406(3) yes
O9 . C10 . 1.324(3) yes
O15 . C16 . 1.432(3) yes
O15 . H151 . 0.828 no
O17 . C18 . 1.340(3) yes
O22 . N21 . 1.335(3) yes
O29 . N42 . 1.372(2) yes
O30 . C31 . 1.324(3) yes
O35 . N34 . 1.372(2) yes
O42 . C43 . 1.388(6) yes
O42 . H421 . 0.840 no
N21 . C20 . 1.300(3) yes
N34 . C33 . 1.303(3) yes
N42 . C53 . 1.309(3) yes
C6 . H61 . 0.946 no
C6 . H62 . 0.956 no
C6 . H63 . 0.942 no
C10 . C11 . 1.409(4) yes
C10 . C50 . 1.424(4) yes
C11 . C12 . 1.374(4) yes
C11 . H111 . 0.928 no
C12 . C13 . 1.388(4) yes
C12 . H121 . 0.929 no
C13 . C14 . 1.371(4) yes
C13 . H131 . 0.921 no
C14 . C50 . 1.415(3) yes
C14 . H141 . 0.920 no
C16 . H161 . 0.955 no
C16 . H162 . 0.959 no
C16 . H163 . 0.959 no
C18 . C19 . 1.424(3) yes
C18 . C28 . 1.390(3) yes
C19 . C20 . 1.463(4) yes
C19 . C25 . 1.392(3) yes
C20 . C23 . 1.516(3) yes
C23 . C24 . 1.518(4) yes
C23 . H231 . 0.957 no
C23 . H232 . 0.962 no
C24 . H241 . 0.945 no
C24 . H242 . 0.959 no
C24 . H243 . 0.951 no
C25 . C26 . 1.386(4) yes
C25 . H251 . 0.932 no
C26 . C27 . 1.383(4) yes
C26 . H261 . 0.934 no
C27 . C28 . 1.384(3) yes
C27 . H271 . 0.925 no
C28 . H281 . 0.922 no
C31 . C32 . 1.412(3) yes
C31 . C41 . 1.407(3) yes
C32 . C33 . 1.462(3) yes
C32 . C38 . 1.418(3) yes
C33 . C36 . 1.501(3) yes
C36 . C37 . 1.513(4) yes
C36 . H361 . 0.954 no
C36 . H362 . 0.978 no
C37 . H371 . 0.959 no
C37 . H372 . 0.959 no
C37 . H373 . 0.956 no
C38 . C39 . 1.381(4) yes
C38 . H381 . 0.925 no
C39 . C40 . 1.395(4) yes
C39 . H391 . 0.924 no
C40 . C41 . 1.373(4) yes
C40 . H401 . 0.904 no
C41 . H411 . 0.924 no
C43 . H431 . 0.958 no
C43 . H432 . 0.960 no
C43 . H433 . 0.968 no
C45 . C52 . 1.526(4) yes
C45 . C53 . 1.502(3) yes
C45 . H451 . 0.961 no
C45 . H452 . 0.970 no
C49 . H491 . 0.972 no
C49 . H492 . 0.943 no
C49 . H493 . 0.943 no
C50 . C53 . 1.465(3) yes
C52 . H521 . 0.955 no
C52 . H522 . 0.950 no
C52 . H523 . 0.948 no
